data_2231577
loop_
_publ_author_name
'Khan, Ahmed Raza'
'Tesema, Yohannes'
'Butcher, Ray J.'
'Gultneh, Yilma'

_publ_section_title
;
 \m-Acetato-\m-(5-chloro-2-{1,3-bis[2-(5-chloro-2-oxidobenzylideneamino)ethyl]imidazolidin-2-yl}phenolato)-bis[methanolnickel(II)]
 methanol monosolvate monohydrate
;
_journal_coeditor_code JJ2099
_journal_issue 9
_journal_name_full 'Acta Crystallographica Section E'
_journal_page_first m1264
_journal_page_last m1265
_journal_paper_doi 10.1107/S1600536811032727
_journal_volume 67
_journal_year 2011
_chemical_formula_iupac '[Ni2 (C2 H3 O2) (C H4 O)2 (C27 H24 Cl3 N4 O3)], C H4 O, H2 O'
_chemical_formula_moiety 'C31 H35 Cl3 N4 Ni2 O7, C H4 O, H2 O'
_chemical_formula_sum 'C32 H41 Cl3 N4 Ni2 O9'
_chemical_formula_weight 849.46
_chemical_name_systematic
;
\m-Acetato-\m-(\m-5-chloro-2-{1,3-bis[2-(5-chloro-
2-oxidobenzylideneamino)ethyl]imidazolidin-2-yl}phenolato)-
bis[methanolnickel(II)] methanol monosolvate monohydrate
;
_space_group_IT_number 33
_symmetry_cell_setting orthorhombic
_symmetry_space_group_name_Hall 'P 2c -2n'
_symmetry_space_group_name_H-M 'P n a 21'
_atom_sites_solution_hydrogens geom
_atom_sites_solution_primary direct
_atom_sites_solution_secondary difmap
_audit_creation_method SHELXL-97
_cell_angle_alpha 90.00
_cell_angle_beta 90.00
_cell_angle_gamma 90.00
_cell_formula_units_Z 4
_cell_length_a 16.684(2)
_cell_length_b 16.042(2)
_cell_length_c 13.7868(19)
_cell_measurement_reflns_used 4340
_cell_measurement_temperature 173(2)
_cell_measurement_theta_max 27.054
_cell_measurement_theta_min 2.294
_cell_volume 3690.0(8)
_computing_cell_refinement 'SMART (Bruker, 2000)'
_computing_data_collection 'SMART (Bruker, 2000)'
_computing_data_reduction 'SAINT-Plus (Bruker, 2000)'
_computing_molecular_graphics 'SHELXTL (Sheldrick, 2008)'
_computing_publication_material 'SHELXTL (Sheldrick, 2008)'
_computing_structure_refinement 'SHELXL97 (Sheldrick, 2008)'
_computing_structure_solution 'SHELXS97 (Sheldrick, 2008)'
_diffrn_ambient_temperature 173(2)
_diffrn_measured_fraction_theta_full 1.000
_diffrn_measured_fraction_theta_max 0.983
_diffrn_measurement_device_type 'Bruker SMART 1000 CCD area detector'
_diffrn_measurement_method '\f and \w scans'
_diffrn_radiation_monochromator graphite
_diffrn_radiation_source 'fine-focus sealed tube'
_diffrn_radiation_type MoK\a
_diffrn_radiation_wavelength 0.71073
_diffrn_reflns_av_R_equivalents 0.0366
_diffrn_reflns_av_sigmaI/netI 0.0475
_diffrn_reflns_limit_h_max 22
_diffrn_reflns_limit_h_min -15
_diffrn_reflns_limit_k_max 21
_diffrn_reflns_limit_k_min -18
_diffrn_reflns_limit_l_max 18
_diffrn_reflns_limit_l_min -18
_diffrn_reflns_number 23326
_diffrn_reflns_theta_full 25.00
_diffrn_reflns_theta_max 28.35
_diffrn_reflns_theta_min 1.76
_diffrn_standards_decay_% 0
_exptl_absorpt_coefficient_mu 1.294
_exptl_absorpt_correction_T_max 1.000
_exptl_absorpt_correction_T_min 0.685
_exptl_absorpt_correction_type multi-scan
_exptl_absorpt_process_details '(SADABS; Sheldrick, 2003)'
_exptl_crystal_colour green
_exptl_crystal_density_diffrn 1.529
_exptl_crystal_density_method 'not measured'
_exptl_crystal_description chunk
_exptl_crystal_F_000 1760
_exptl_crystal_size_max 0.45
_exptl_crystal_size_mid 0.40
_exptl_crystal_size_min 0.20
_refine_diff_density_max 0.342
_refine_diff_density_min -0.226
_refine_ls_abs_structure_details 'Flack (1983), no. of Friedel pairs?'
_refine_ls_abs_structure_Flack 0.017(8)
_refine_ls_extinction_method none
_refine_ls_goodness_of_fit_ref 0.970
_refine_ls_hydrogen_treatment mixed
_refine_ls_matrix_type full
_refine_ls_number_parameters 464
_refine_ls_number_reflns 8737
_refine_ls_number_restraints 4
_refine_ls_restrained_S_all 0.970
_refine_ls_R_factor_all 0.0466
_refine_ls_R_factor_gt 0.0329
_refine_ls_shift/su_max 0.001
_refine_ls_shift/su_mean 0.000
_refine_ls_structure_factor_coef Fsqd
_refine_ls_weighting_details 'calc w=1/[\s^2^(Fo^2^)+(0.0269P)^2^] where P=(Fo^2^+2Fc^2^)/3'
_refine_ls_weighting_scheme calc
_refine_ls_wR_factor_gt 0.0598
_refine_ls_wR_factor_ref 0.0637
_reflns_number_gt 7189
_reflns_number_total 8737
_reflns_threshold_expression I>2\s(I)
_cod_data_source_file jj2099.cif
_cod_data_source_block I
_cod_original_cell_volume 3690.1(9)
_cod_database_code 2231577
_cod_database_fobs_code 2231577

loop_
_symmetry_equiv_pos_as_xyz
'x, y, z'
'-x, -y, z+1/2'
'x+1/2, -y+1/2, z'
'-x+1/2, y+1/2, z+1/2'

loop_
_atom_site_type_symbol
_atom_site_label
_atom_site_fract_x
_atom_site_fract_y
_atom_site_fract_z
_atom_site_U_iso_or_equiv
_atom_site_adp_type
_atom_site_calc_flag
_atom_site_refinement_flags
_atom_site_occupancy
_atom_site_symmetry_multiplicity
Ni Ni1A 0.030884(18) 0.86755(2) 0.49661(3) 0.02591(8) Uani d . 1 1
Ni Ni1B 0.038838(18) 0.67711(2) 0.45640(2) 0.02566(8) Uani d . 1 1
Cl Cl -0.00326(4) 0.73145(5) 0.96738(6) 0.04296(17) Uani d . 1 1
Cl Cl1A -0.31065(5) 1.15093(5) 0.53792(6) 0.0493(2) Uani d . 1 1
Cl Cl1B -0.25128(5) 0.34351(5) 0.37379(8) 0.0560(2) Uani d . 1 1
O O1 -0.02255(10) 0.75823(11) 0.54367(13) 0.0258(4) Uani d . 1 1
O O1A -0.06659(10) 0.90623(11) 0.42579(13) 0.0305(4) Uani d . 1 1
O O1B -0.05824(11) 0.64873(11) 0.37941(14) 0.0308(4) Uani d . 1 1
O O1AA 0.05959(11) 0.78731(10) 0.38367(13) 0.0280(4) Uani d . 1 1
O O2AA 0.10906(13) 0.87725(13) 0.27867(15) 0.0471(5) Uani d . 1 1
O O1MA 0.09955(10) 0.96620(11) 0.43472(14) 0.0371(5) Uani d . 1 1
H H1MK 0.1099 0.9446 0.3806 0.044 Uiso calc R 1 1
O O1MB 0.11323(11) 0.60759(11) 0.35587(14) 0.0344(4) Uani d . 1 1
H H1MJ 0.1542 0.6274 0.3290 0.041 Uiso calc R 1 1
O O1W -0.13355(13) 0.78777(13) 0.31538(18) 0.0484(6) Uani d D 1 1
H H1W1 -0.1106(19) 0.8238(14) 0.347(3) 0.073 Uiso d D 1 1
H H1W2 -0.113(2) 0.7444(12) 0.332(3) 0.073 Uiso d D 1 1
O O1M 0.22768(12) 0.67412(14) 0.24637(16) 0.0470(5) Uani d . 1 1
H H1M 0.2703 0.6909 0.2723 0.056 Uiso calc R 1 1
N N1A 0.00600(13) 0.94058(13) 0.60946(16) 0.0295(5) Uani d . 1 1
N N2A 0.13725(12) 0.83765(13) 0.57830(16) 0.0278(5) Uani d . 1 1
N N1B 0.02800(13) 0.57248(14) 0.53500(17) 0.0309(5) Uani d . 1 1
N N2B 0.14429(12) 0.69703(13) 0.54912(15) 0.0261(5) Uani d . 1 1
C C1 -0.01809(15) 0.74633(16) 0.63923(19) 0.0256(6) Uani d . 1 1
C C2 -0.08666(16) 0.73573(16) 0.6957(2) 0.0311(6) Uani d . 1 1
H H2A -0.1376 0.7333 0.6650 0.037 Uiso calc R 1 1
C C3 -0.08225(16) 0.72863(17) 0.7957(2) 0.0341(7) Uani d . 1 1
H H3A -0.1296 0.7217 0.8330 0.041 Uiso calc R 1 1
C C4 -0.00883(18) 0.73162(17) 0.84032(19) 0.0319(6) Uani d . 1 1
C C5 0.06045(16) 0.73903(17) 0.7878(2) 0.0302(6) Uani d . 1 1
H H5A 0.1109 0.7397 0.8198 0.036 Uiso calc R 1 1
C C6 0.05649(16) 0.74559(17) 0.6871(2) 0.0272(6) Uani d . 1 1
C C7 0.13219(15) 0.75677(16) 0.63004(19) 0.0284(6) Uani d . 1 1
H H7A 0.1788 0.7524 0.6754 0.034 Uiso calc R 1 1
C C8 0.21070(15) 0.82688(16) 0.5174(2) 0.0346(7) Uani d . 1 1
H H8A 0.2591 0.8455 0.5529 0.041 Uiso calc R 1 1
H H8B 0.2063 0.8590 0.4564 0.041 Uiso calc R 1 1
C C9 0.21425(15) 0.73351(16) 0.4968(2) 0.0341(6) Uani d . 1 1
H H9A 0.2102 0.7227 0.4263 0.041 Uiso calc R 1 1
H H9B 0.2651 0.7094 0.5211 0.041 Uiso calc R 1 1
C C1A -0.11614(15) 1.00242(15) 0.5459(2) 0.0283(6) Uani d . 1 1
C C2A -0.11907(14) 0.96151(15) 0.4553(2) 0.0268(5) Uani d . 1 1
C C3A -0.18261(15) 0.98341(15) 0.3918(2) 0.0298(6) Uani d . 1 1
H H3AA -0.1859 0.9572 0.3302 0.036 Uiso calc R 1 1
C C4A -0.23901(15) 1.04105(16) 0.4167(2) 0.0327(6) Uani d . 1 1
H H4AA -0.2806 1.0548 0.3724 0.039 Uiso calc R 1 1
C C5A -0.23586(15) 1.07982(15) 0.5068(2) 0.0336(6) Uani d . 1 1
C C6A -0.17552(16) 1.06147(16) 0.5699(2) 0.0346(7) Uani d . 1 1
H H6AA -0.1734 1.0889 0.6309 0.041 Uiso calc R 1 1
C C7A -0.05340(16) 0.99102(17) 0.6167(2) 0.0330(6) Uani d . 1 1
H H7AA -0.0563 1.0239 0.6740 0.040 Uiso calc R 1 1
C C8A 0.06633(17) 0.93926(18) 0.6871(2) 0.0359(7) Uani d . 1 1
H H8AA 0.0496 0.9004 0.7391 0.043 Uiso calc R 1 1
H H8AB 0.0722 0.9956 0.7155 0.043 Uiso calc R 1 1
C C9A 0.14602(16) 0.91075(17) 0.6434(2) 0.0360(7) Uani d . 1 1
H H9AA 0.1698 0.9575 0.6063 0.043 Uiso calc R 1 1
H H9AB 0.1834 0.8964 0.6966 0.043 Uiso calc R 1 1
C C1B -0.08523(15) 0.51394(16) 0.4483(2) 0.0331(6) Uani d . 1 1
C C2B -0.10109(15) 0.58068(16) 0.3839(2) 0.0283(6) Uani d . 1 1
C C3B -0.16738(16) 0.57244(18) 0.3199(2) 0.0357(7) Uani d . 1 1
H H3BA -0.1803 0.6171 0.2774 0.043 Uiso calc R 1 1
C C4B -0.21304(17) 0.50132(17) 0.3181(2) 0.0380(7) Uani d . 1 1
H H4BA -0.2572 0.4972 0.2749 0.046 Uiso calc R 1 1
C C5B -0.19473(17) 0.43556(17) 0.3792(2) 0.0399(7) Uani d . 1 1
C C6B -0.13271(16) 0.44085(17) 0.4433(2) 0.0383(7) Uani d . 1 1
H H6BA -0.1212 0.3952 0.4849 0.046 Uiso calc R 1 1
C C7B -0.02163(16) 0.51340(17) 0.5188(2) 0.0341(7) Uani d . 1 1
H H7BA -0.0160 0.4645 0.5571 0.041 Uiso calc R 1 1
C C8B 0.08865(17) 0.56281(17) 0.6114(2) 0.0350(7) Uani d . 1 1
H H8BA 0.1020 0.5031 0.6198 0.042 Uiso calc R 1 1
H H8BB 0.0676 0.5842 0.6737 0.042 Uiso calc R 1 1
C C9B 0.16279(17) 0.61102(17) 0.5827(2) 0.0352(7) Uani d . 1 1
H H9BA 0.1995 0.6141 0.6390 0.042 Uiso calc R 1 1
H H9BB 0.1908 0.5807 0.5302 0.042 Uiso calc R 1 1
C C1AA 0.07482(17) 0.81086(19) 0.2963(2) 0.0342(7) Uani d . 1 1
C C2AA 0.04755(19) 0.7573(2) 0.2136(2) 0.0423(8) Uani d . 1 1
H H2AA 0.0918 0.7499 0.1676 0.064 Uiso calc R 1 1
H H2AB 0.0023 0.7841 0.1808 0.064 Uiso calc R 1 1
H H2AC 0.0307 0.7028 0.2384 0.064 Uiso calc R 1 1
C C1M 0.2436(2) 0.6485(2) 0.1504(3) 0.0623(10) Uani d . 1 1
H H1M1 0.3016 0.6431 0.1412 0.093 Uiso calc R 1 1
H H1M2 0.2224 0.6900 0.1050 0.093 Uiso calc R 1 1
H H1M3 0.2178 0.5946 0.1383 0.093 Uiso calc R 1 1
C C1MA 0.06774(19) 1.04743(19) 0.4206(3) 0.0523(9) Uani d . 1 1
H H1MA 0.0979 1.0758 0.3692 0.078 Uiso calc R 1 1
H H1MB 0.0721 1.0793 0.4810 0.078 Uiso calc R 1 1
H H1MC 0.0112 1.0433 0.4017 0.078 Uiso calc R 1 1
C C1MB 0.08373(18) 0.53940(19) 0.3000(2) 0.0424(8) Uani d . 1 1
H H1MD 0.1270 0.5171 0.2595 0.064 Uiso calc R 1 1
H H1ME 0.0397 0.5585 0.2586 0.064 Uiso calc R 1 1
H H1MF 0.0642 0.4956 0.3436 0.064 Uiso calc R 1 1

loop_
_atom_site_aniso_label
_atom_site_aniso_U_11
_atom_site_aniso_U_22
_atom_site_aniso_U_33
_atom_site_aniso_U_12
_atom_site_aniso_U_13
_atom_site_aniso_U_23
Ni1A 0.02723(16) 0.02880(17) 0.02170(16) 0.00058(14) -0.00341(15) -0.00147(15)
Ni1B 0.02737(16) 0.02862(16) 0.02098(16) 0.00225(14) -0.00269(16) -0.00049(15)
Cl 0.0478(4) 0.0595(4) 0.0215(3) 0.0089(4) 0.0037(3) 0.0022(3)
Cl1A 0.0481(4) 0.0472(4) 0.0526(5) 0.0197(4) -0.0015(4) -0.0020(4)
Cl1B 0.0358(4) 0.0433(4) 0.0888(7) -0.0108(4) 0.0096(4) -0.0133(4)
O1 0.0267(10) 0.0302(9) 0.0206(9) 0.0003(8) -0.0029(8) 0.0008(8)
O1A 0.0322(10) 0.0323(10) 0.0270(11) 0.0054(8) -0.0074(8) -0.0037(8)
O1B 0.0334(10) 0.0295(9) 0.0294(11) -0.0008(8) -0.0069(8) -0.0003(8)
O1AA 0.0337(10) 0.0306(9) 0.0196(10) -0.0001(8) 0.0003(8) 0.0006(8)
O2AA 0.0664(15) 0.0415(12) 0.0334(12) -0.0027(11) 0.0092(11) 0.0108(10)
O1MA 0.0406(11) 0.0353(11) 0.0353(13) -0.0030(9) 0.0002(9) 0.0039(9)
O1MB 0.0335(11) 0.0397(10) 0.0300(11) 0.0022(9) -0.0006(9) -0.0076(9)
O1W 0.0473(13) 0.0372(12) 0.0608(16) 0.0120(10) -0.0267(11) -0.0160(11)
O1M 0.0363(12) 0.0700(15) 0.0346(13) -0.0094(11) -0.0052(10) -0.0008(11)
N1A 0.0333(12) 0.0296(12) 0.0255(13) 0.0019(10) -0.0059(10) -0.0050(10)
N2A 0.0247(11) 0.0330(12) 0.0257(12) -0.0012(10) -0.0023(9) -0.0010(10)
N1B 0.0338(12) 0.0326(12) 0.0263(12) 0.0042(10) -0.0010(10) -0.0002(10)
N2B 0.0255(11) 0.0323(11) 0.0206(12) 0.0051(9) -0.0001(9) -0.0010(9)
C1 0.0293(14) 0.0247(12) 0.0227(14) 0.0017(11) -0.0012(11) -0.0026(11)
C2 0.0287(15) 0.0358(15) 0.0289(16) 0.0010(12) -0.0007(12) 0.0024(12)
C3 0.0290(15) 0.0413(16) 0.0320(17) 0.0020(12) 0.0042(13) 0.0041(13)
C4 0.0412(16) 0.0365(16) 0.0181(14) 0.0091(13) 0.0007(12) 0.0001(11)
C5 0.0280(14) 0.0402(16) 0.0223(14) 0.0040(12) -0.0031(12) -0.0012(12)
C6 0.0281(14) 0.0307(14) 0.0228(14) 0.0042(12) -0.0011(11) -0.0021(12)
C7 0.0263(14) 0.0372(15) 0.0217(14) 0.0022(12) -0.0042(11) -0.0019(12)
C8 0.0244(13) 0.0456(16) 0.0337(18) -0.0011(12) 0.0012(12) 0.0048(13)
C9 0.0237(13) 0.0536(18) 0.0249(14) 0.0019(12) 0.0024(12) -0.0007(14)
C1A 0.0302(14) 0.0252(13) 0.0295(15) 0.0012(11) -0.0041(12) -0.0014(12)
C2A 0.0269(13) 0.0256(12) 0.0280(13) -0.0022(10) -0.0035(12) 0.0038(12)
C3A 0.0312(14) 0.0328(14) 0.0254(15) -0.0012(12) -0.0029(12) 0.0011(12)
C4A 0.0246(14) 0.0362(15) 0.0374(17) -0.0013(12) -0.0065(12) 0.0085(13)
C5A 0.0324(14) 0.0286(14) 0.0397(18) 0.0040(11) -0.0002(14) -0.0011(13)
C6A 0.0406(16) 0.0329(15) 0.0303(17) 0.0025(13) -0.0007(13) -0.0050(12)
C7A 0.0401(16) 0.0323(14) 0.0265(15) 0.0009(13) -0.0044(13) -0.0066(12)
C8A 0.0397(16) 0.0371(16) 0.0308(16) 0.0035(13) -0.0122(13) -0.0061(13)
C9A 0.0357(15) 0.0368(16) 0.0355(18) -0.0012(13) -0.0120(13) -0.0046(13)
C1B 0.0309(14) 0.0307(14) 0.0376(17) 0.0024(11) 0.0047(13) -0.0024(13)
C2B 0.0262(13) 0.0328(14) 0.0260(15) 0.0024(11) 0.0038(11) -0.0063(12)
C3B 0.0318(15) 0.0375(15) 0.0379(18) 0.0038(13) -0.0021(13) -0.0084(13)
C4B 0.0279(15) 0.0436(17) 0.0425(19) -0.0006(13) 0.0034(13) -0.0130(14)
C5B 0.0275(15) 0.0362(16) 0.056(2) -0.0036(12) 0.0103(15) -0.0120(15)
C6B 0.0369(15) 0.0334(15) 0.045(2) 0.0000(12) 0.0084(15) -0.0007(14)
C7B 0.0404(17) 0.0310(14) 0.0310(17) 0.0032(13) 0.0023(12) 0.0020(12)
C8B 0.0413(16) 0.0318(15) 0.0318(17) 0.0087(13) -0.0070(14) 0.0043(13)
C9B 0.0332(16) 0.0406(16) 0.0318(16) 0.0087(13) -0.0066(12) -0.0021(13)
C1AA 0.0337(15) 0.0454(17) 0.0234(15) 0.0116(13) 0.0003(13) 0.0016(13)
C2AA 0.0435(19) 0.060(2) 0.0235(16) 0.0090(16) -0.0042(13) -0.0028(15)
C1M 0.063(2) 0.084(3) 0.040(2) -0.012(2) 0.0005(18) -0.007(2)
C1MA 0.0531(19) 0.0359(17) 0.068(3) -0.0072(16) 0.0005(18) 0.0132(16)
C1MB 0.0385(17) 0.0477(18) 0.0409(19) 0.0031(14) -0.0020(14) -0.0153(15)

loop_
_atom_type_symbol
_atom_type_description
_atom_type_scat_dispersion_real
_atom_type_scat_dispersion_imag
_atom_type_scat_source
C C 0.0033 0.0016 'International Tables Vol C Tables 4.2.6.8 and 6.1.1.4'
H H 0.0000 0.0000 'International Tables Vol C Tables 4.2.6.8 and 6.1.1.4'
N N 0.0061 0.0033 'International Tables Vol C Tables 4.2.6.8 and 6.1.1.4'
O O 0.0106 0.0060 'International Tables Vol C Tables 4.2.6.8 and 6.1.1.4'
Cl Cl 0.1484 0.1585 'International Tables Vol C Tables 4.2.6.8 and 6.1.1.4'
Ni Ni 0.3393 1.1124 'International Tables Vol C Tables 4.2.6.8 and 6.1.1.4'

loop_
_geom_angle_atom_site_label_1
_geom_angle_atom_site_label_2
_geom_angle_atom_site_label_3
_geom_angle
N1A Ni1A O1A 91.69(8)
N1A Ni1A O1 99.42(8)
O1A Ni1A O1 93.77(7)
N1A Ni1A O1AA 177.14(8)
O1A Ni1A O1AA 90.80(7)
O1 Ni1A O1AA 79.01(7)
N1A Ni1A O1MA 89.31(8)
O1A Ni1A O1MA 90.65(7)
O1 Ni1A O1MA 170.08(7)
O1AA Ni1A O1MA 92.07(7)
N1A Ni1A N2A 83.93(9)
O1A Ni1A N2A 174.56(8)
O1 Ni1A N2A 90.13(7)
O1AA Ni1A N2A 93.66(8)
O1MA Ni1A N2A 86.10(8)
O1B Ni1B N1B 91.34(8)
O1B Ni1B O1 92.96(7)
N1B Ni1B O1 99.75(8)
O1B Ni1B O1AA 94.21(7)
N1B Ni1B O1AA 174.45(9)
O1 Ni1B O1AA 79.91(7)
O1B Ni1B O1MB 90.42(7)
N1B Ni1B O1MB 88.08(8)
O1 Ni1B O1MB 171.38(7)
O1AA Ni1B O1MB 91.95(7)
O1B Ni1B N2B 174.43(8)
N1B Ni1B N2B 83.09(8)
O1 Ni1B N2B 88.06(7)
O1AA Ni1B N2B 91.36(7)
O1MB Ni1B N2B 89.33(7)
C1 O1 Ni1B 117.51(15)
C1 O1 Ni1A 114.00(15)
Ni1B O1 Ni1A 97.98(7)
C2A O1A Ni1A 127.06(17)
C2B O1B Ni1B 127.68(17)
C1AA O1AA Ni1B 137.71(18)
C1AA O1AA Ni1A 124.40(17)
Ni1B O1AA Ni1A 97.37(8)
C1MA O1MA Ni1A 122.36(17)
C1MA O1MA H1MK 109.5
Ni1A O1MA H1MK 99.2
C1MB O1MB Ni1B 122.82(16)
C1MB O1MB H1MJ 109.5
Ni1B O1MB H1MJ 123.5
H1W1 O1W H1W2 105(3)
C1M O1M H1M 109.5
C7A N1A C8A 118.8(2)
C7A N1A Ni1A 126.37(19)
C8A N1A Ni1A 114.69(17)
C7 N2A C9A 114.0(2)
C7 N2A C8 102.45(19)
C9A N2A C8 110.5(2)
C7 N2A Ni1A 113.52(15)
C9A N2A Ni1A 102.78(15)
C8 N2A Ni1A 114.02(17)
C7B N1B C8B 119.5(2)
C7B N1B Ni1B 125.8(2)
C8B N1B Ni1B 114.43(17)
C7 N2B C9B 113.1(2)
C7 N2B C9 102.51(19)
C9B N2B C9 110.6(2)
C7 N2B Ni1B 114.96(15)
C9B N2B Ni1B 102.26(16)
C9 N2B Ni1B 113.71(17)
O1 C1 C2 121.6(2)
O1 C1 C6 120.9(2)
C2 C1 C6 117.5(2)
C3 C2 C1 121.5(3)
C3 C2 H2A 119.3
C1 C2 H2A 119.3
C4 C3 C2 119.4(3)
C4 C3 H3A 120.3
C2 C3 H3A 120.3
C5 C4 C3 121.3(3)
C5 C4 Cl 118.9(2)
C3 C4 Cl 119.7(2)
C4 C5 C6 119.6(3)
C4 C5 H5A 120.2
C6 C5 H5A 120.2
C5 C6 C1 120.6(2)
C5 C6 C7 119.5(2)
C1 C6 C7 119.9(2)
N2A C7 N2B 101.3(2)
N2A C7 C6 113.9(2)
N2B C7 C6 115.6(2)
N2A C7 H7A 108.6
N2B C7 H7A 108.6
C6 C7 H7A 108.6
N2A C8 C9 104.5(2)
N2A C8 H8A 110.9
C9 C8 H8A 110.9
N2A C8 H8B 110.9
C9 C8 H8B 110.9
H8A C8 H8B 108.9
N2B C9 C8 105.3(2)
N2B C9 H9A 110.7
C8 C9 H9A 110.7
N2B C9 H9B 110.7
C8 C9 H9B 110.7
H9A C9 H9B 108.8
C6A C1A C2A 119.7(2)
C6A C1A C7A 115.9(2)
C2A C1A C7A 124.4(2)
O1A C2A C1A 124.5(2)
O1A C2A C3A 118.3(2)
C1A C2A C3A 117.2(2)
C4A C3A C2A 121.9(3)
C4A C3A H3AA 119.1
C2A C3A H3AA 119.1
C3A C4A C5A 120.2(3)
C3A C4A H4AA 119.9
C5A C4A H4AA 119.9
C6A C5A C4A 120.1(2)
C6A C5A Cl1A 120.9(2)
C4A C5A Cl1A 119.0(2)
C5A C6A C1A 121.0(3)
C5A C6A H6AA 119.5
C1A C6A H6AA 119.5
N1A C7A C1A 126.0(3)
N1A C7A H7AA 117.0
C1A C7A H7AA 117.0
N1A C8A C9A 108.2(2)
N1A C8A H8AA 110.0
C9A C8A H8AA 110.0
N1A C8A H8AB 110.0
C9A C8A H8AB 110.0
H8AA C8A H8AB 108.4
N2A C9A C8A 112.9(2)
N2A C9A H9AA 109.0
C8A C9A H9AA 109.0
N2A C9A H9AB 109.0
C8A C9A H9AB 109.0
H9AA C9A H9AB 107.8
C2B C1B C6B 119.4(3)
C2B C1B C7B 124.5(2)
C6B C1B C7B 116.1(3)
O1B C2B C1B 124.0(2)
O1B C2B C3B 118.3(2)
C1B C2B C3B 117.7(2)
C4B C3B C2B 121.4(3)
C4B C3B H3BA 119.3
C2B C3B H3BA 119.3
C3B C4B C5B 120.0(3)
C3B C4B H4BA 120.0
C5B C4B H4BA 120.0
C6B C5B C4B 121.0(3)
C6B C5B Cl1B 119.2(2)
C4B C5B Cl1B 119.8(2)
C5B C6B C1B 120.5(3)
C5B C6B H6BA 119.8
C1B C6B H6BA 119.8
N1B C7B C1B 126.2(3)
N1B C7B H7BA 116.9
C1B C7B H7BA 116.9
N1B C8B C9B 108.8(2)
N1B C8B H8BA 109.9
C9B C8B H8BA 109.9
N1B C8B H8BB 109.9
C9B C8B H8BB 109.9
H8BA C8B H8BB 108.3
N2B C9B C8B 112.7(2)
N2B C9B H9BA 109.0
C8B C9B H9BA 109.0
N2B C9B H9BB 109.0
C8B C9B H9BB 109.0
H9BA C9B H9BB 107.8
O2AA C1AA O1AA 122.0(3)
O2AA C1AA C2AA 119.1(3)
O1AA C1AA C2AA 118.9(3)
C1AA C2AA H2AA 109.5
C1AA C2AA H2AB 109.5
H2AA C2AA H2AB 109.5
C1AA C2AA H2AC 109.5
H2AA C2AA H2AC 109.5
H2AB C2AA H2AC 109.5
O1M C1M H1M1 109.5
O1M C1M H1M2 109.5
H1M1 C1M H1M2 109.5
O1M C1M H1M3 109.5
H1M1 C1M H1M3 109.5
H1M2 C1M H1M3 109.5
O1MA C1MA H1MA 109.5
O1MA C1MA H1MB 109.5
H1MA C1MA H1MB 109.5
O1MA C1MA H1MC 109.5
H1MA C1MA H1MC 109.5
H1MB C1MA H1MC 109.5
O1MB C1MB H1MD 109.5
O1MB C1MB H1ME 109.5
H1MD C1MB H1ME 109.5
O1MB C1MB H1MF 109.5
H1MD C1MB H1MF 109.5
H1ME C1MB H1MF 109.5

loop_
_geom_bond_atom_site_label_1
_geom_bond_atom_site_label_2
_geom_bond_distance
Ni1A N1A 1.991(2)
Ni1A O1A 1.9957(17)
Ni1A O1 2.0716(18)
Ni1A O1AA 2.0762(18)
Ni1A O1MA 2.1318(18)
Ni1A N2A 2.156(2)
Ni1B O1B 1.9893(18)
Ni1B N1B 2.006(2)
Ni1B O1 2.0470(18)
Ni1B O1AA 2.0616(17)
Ni1B O1MB 2.1692(19)
Ni1B N2B 2.198(2)
Cl C4 1.754(3)
Cl1A C5A 1.744(3)
Cl1B C5B 1.754(3)
O1 C1 1.333(3)
O1A C2A 1.311(3)
O1B C2B 1.307(3)
O1AA C1AA 1.287(3)
O2AA C1AA 1.233(3)
O1MA C1MA 1.421(3)
O1MA H1MK 0.8400
O1MB C1MB 1.425(3)
O1MB H1MJ 0.8400
O1W H1W1 0.817(17)
O1W H1W2 0.805(17)
O1M C1M 1.411(4)
O1M H1M 0.8400
N1A C7A 1.283(3)
N1A C8A 1.469(3)
N2A C7 1.483(3)
N2A C9A 1.484(3)
N2A C8 1.495(3)
N1B C7B 1.278(3)
N1B C8B 1.469(3)
N2B C7 1.485(3)
N2B C9B 1.488(3)
N2B C9 1.492(3)
C1 C2 1.395(4)
C1 C6 1.408(4)
C2 C3 1.385(4)
C2 H2A 0.9500
C3 C4 1.372(4)
C3 H3A 0.9500
C4 C5 1.369(4)
C5 C6 1.394(4)
C5 H5A 0.9500
C6 C7 1.498(4)
C7 H7A 1.0000
C8 C9 1.526(4)
C8 H8A 0.9900
C8 H8B 0.9900
C9 H9A 0.9900
C9 H9B 0.9900
C1A C6A 1.410(4)
C1A C2A 1.412(4)
C1A C7A 1.443(4)
C2A C3A 1.419(3)
C3A C4A 1.363(3)
C3A H3AA 0.9500
C4A C5A 1.390(4)
C4A H4AA 0.9500
C5A C6A 1.362(4)
C6A H6AA 0.9500
C7A H7AA 0.9500
C8A C9A 1.530(4)
C8A H8AA 0.9900
C8A H8AB 0.9900
C9A H9AA 0.9900
C9A H9AB 0.9900
C1B C2B 1.415(4)
C1B C6B 1.417(4)
C1B C7B 1.440(4)
C2B C3B 1.422(4)
C3B C4B 1.372(4)
C3B H3BA 0.9500
C4B C5B 1.384(4)
C4B H4BA 0.9500
C5B C6B 1.363(4)
C6B H6BA 0.9500
C7B H7BA 0.9500
C8B C9B 1.512(4)
C8B H8BA 0.9900
C8B H8BB 0.9900
C9B H9BA 0.9900
C9B H9BB 0.9900
C1AA C2AA 1.499(4)
C2AA H2AA 0.9800
C2AA H2AB 0.9800
C2AA H2AC 0.9800
C1M H1M1 0.9800
C1M H1M2 0.9800
C1M H1M3 0.9800
C1MA H1MA 0.9800
C1MA H1MB 0.9800
C1MA H1MC 0.9800
C1MB H1MD 0.9800
C1MB H1ME 0.9800
C1MB H1MF 0.9800

loop_
_geom_hbond_atom_site_label_D
_geom_hbond_atom_site_label_H
_geom_hbond_atom_site_label_A
_geom_hbond_site_symmetry_A
_geom_hbond_distance_DH
_geom_hbond_distance_HA
_geom_hbond_distance_DA
_geom_hbond_angle_DHA
O1MA H1MK O2AA . 0.84 1.77 2.586(3) 162.4
O1MA H1MK O1AA . 0.84 2.66 3.029(2) 108.2
O1W H1W1 O1A . 0.817(17) 1.864(18) 2.679(3) 175(4)
O1W H1W2 O1B . 0.805(17) 1.906(19) 2.708(3) 174(3)
O1M H1M O1W 3_565 0.84 1.74 2.577(3) 170.3
O1MB H1MJ O1M . 0.84 1.83 2.658(3) 166.6
C6A H6AA O2AA 2_575 0.95 2.37 3.237(4) 152.3
C7A H7AA O2AA 2_575 0.95 2.32 3.211(3) 156.4

loop_
_geom_torsion_atom_site_label_1
_geom_torsion_atom_site_label_2
_geom_torsion_atom_site_label_3
_geom_torsion_atom_site_label_4
_geom_torsion
O1B Ni1B O1 C1 125.63(17)
N1B Ni1B O1 C1 33.76(18)
O1AA Ni1B O1 C1 -140.61(18)
N2B Ni1B O1 C1 -48.88(18)
O1B Ni1B O1 Ni1A -111.96(8)
N1B Ni1B O1 Ni1A 156.17(8)
O1AA Ni1B O1 Ni1A -18.20(7)
N2B Ni1B O1 Ni1A 73.53(8)
N1A Ni1A O1 C1 -34.51(17)
O1A Ni1A O1 C1 -126.84(16)
O1AA Ni1A O1 C1 143.07(17)
N2A Ni1A O1 C1 49.37(17)
N1A Ni1A O1 Ni1B -159.46(8)
O1A Ni1A O1 Ni1B 108.20(8)
O1AA Ni1A O1 Ni1B 18.12(7)
N2A Ni1A O1 Ni1B -75.58(8)
N1A Ni1A O1A C2A 1.2(2)
O1 Ni1A O1A C2A 100.7(2)
O1AA Ni1A O1A C2A 179.77(19)
O1MA Ni1A O1A C2A -88.2(2)
N1B Ni1B O1B C2B -4.7(2)
O1 Ni1B O1B C2B -104.5(2)
O1AA Ni1B O1B C2B 175.4(2)
O1MB Ni1B O1B C2B 83.4(2)
O1B Ni1B O1AA C1AA -61.0(3)
O1 Ni1B O1AA C1AA -153.2(3)
O1MB Ni1B O1AA C1AA 29.6(3)
N2B Ni1B O1AA C1AA 119.0(3)
O1B Ni1B O1AA Ni1A 110.40(8)
O1 Ni1B O1AA Ni1A 18.13(7)
O1MB Ni1B O1AA Ni1A -159.04(8)
N2B Ni1B O1AA Ni1A -69.66(8)
O1A Ni1A O1AA C1AA 61.3(2)
O1 Ni1A O1AA C1AA 155.0(2)
O1MA Ni1A O1AA C1AA -29.4(2)
N2A Ni1A O1AA C1AA -115.6(2)
O1A Ni1A O1AA Ni1B -111.65(8)
O1 Ni1A O1AA Ni1B -17.96(7)
O1MA Ni1A O1AA Ni1B 157.67(7)
N2A Ni1A O1AA Ni1B 71.45(8)
N1A Ni1A O1MA C1MA -53.4(2)
O1A Ni1A O1MA C1MA 38.3(2)
O1AA Ni1A O1MA C1MA 129.1(2)
N2A Ni1A O1MA C1MA -137.3(2)
O1B Ni1B O1MB C1MB -27.0(2)
N1B Ni1B O1MB C1MB 64.4(2)
O1AA Ni1B O1MB C1MB -121.2(2)
N2B Ni1B O1MB C1MB 147.5(2)
O1A Ni1A N1A C7A -1.7(2)
O1 Ni1A N1A C7A -95.8(2)
O1MA Ni1A N1A C7A 89.0(2)
N2A Ni1A N1A C7A 175.1(2)
O1A Ni1A N1A C8A -176.78(19)
O1 Ni1A N1A C8A 89.1(2)
O1MA Ni1A N1A C8A -86.2(2)
N2A Ni1A N1A C8A 0.00(19)
N1A Ni1A N2A C7 100.69(18)
O1 Ni1A N2A C7 1.24(17)
O1AA Ni1A N2A C7 -77.75(17)
O1MA Ni1A N2A C7 -169.59(17)
N1A Ni1A N2A C9A -22.88(17)
O1 Ni1A N2A C9A -122.33(16)
O1AA Ni1A N2A C9A 158.67(16)
O1MA Ni1A N2A C9A 66.84(16)
N1A Ni1A N2A C8 -142.47(18)
O1 Ni1A N2A C8 118.07(17)
O1AA Ni1A N2A C8 39.08(17)
O1MA Ni1A N2A C8 -52.75(17)
O1B Ni1B N1B C7B 7.6(2)
O1 Ni1B N1B C7B 100.9(2)
O1MB Ni1B N1B C7B -82.8(2)
N2B Ni1B N1B C7B -172.3(2)
O1B Ni1B N1B C8B -178.14(18)
O1 Ni1B N1B C8B -84.90(18)
O1MB Ni1B N1B C8B 91.49(18)
N2B Ni1B N1B C8B 1.93(18)
N1B Ni1B N2B C7 -101.07(17)
O1 Ni1B N2B C7 -1.00(17)
O1AA Ni1B N2B C7 78.85(17)
O1MB Ni1B N2B C7 170.79(17)
N1B Ni1B N2B C9B 21.94(16)
O1 Ni1B N2B C9B 122.00(16)
O1AA Ni1B N2B C9B -158.15(16)
O1MB Ni1B N2B C9B -66.21(16)
N1B Ni1B N2B C9 141.20(17)
O1 Ni1B N2B C9 -118.74(17)
O1AA Ni1B N2B C9 -38.89(17)
O1MB Ni1B N2B C9 53.05(16)
Ni1B O1 C1 C2 -123.7(2)
Ni1A O1 C1 C2 122.5(2)
Ni1B O1 C1 C6 57.5(3)
Ni1A O1 C1 C6 -56.3(3)
O1 C1 C2 C3 -175.9(3)
C6 C1 C2 C3 3.0(4)
C1 C2 C3 C4 -0.3(4)
C2 C3 C4 C5 -2.0(4)
C2 C3 C4 Cl 174.7(2)
C3 C4 C5 C6 1.5(4)
Cl C4 C5 C6 -175.2(2)
C4 C5 C6 C1 1.3(4)
C4 C5 C6 C7 177.8(2)
O1 C1 C6 C5 175.4(2)
C2 C1 C6 C5 -3.4(4)
O1 C1 C6 C7 -1.1(4)
C2 C1 C6 C7 -179.9(2)
C9A N2A C7 N2B -166.61(19)
C8 N2A C7 N2B -47.3(2)
Ni1A N2A C7 N2B 76.2(2)
C9A N2A C7 C6 68.7(3)
C8 N2A C7 C6 -172.0(2)
Ni1A N2A C7 C6 -48.6(3)
C9B N2B C7 N2A 165.3(2)
C9 N2B C7 N2A 46.2(2)
Ni1B N2B C7 N2A -77.7(2)
C9B N2B C7 C6 -71.1(3)
C9 N2B C7 C6 169.8(2)
Ni1B N2B C7 C6 45.9(3)
C5 C6 C7 N2A -115.5(3)
C1 C6 C7 N2A 61.0(3)
C5 C6 C7 N2B 127.8(3)
C1 C6 C7 N2B -55.7(3)
C7 N2A C8 C9 29.8(3)
C9A N2A C8 C9 151.5(2)
Ni1A N2A C8 C9 -93.3(2)
C7 N2B C9 C8 -27.3(3)
C9B N2B C9 C8 -148.2(2)
Ni1B N2B C9 C8 97.4(2)
N2A C8 C9 N2B -1.5(3)
Ni1A O1A C2A C1A -1.7(3)
Ni1A O1A C2A C3A 177.05(17)
C6A C1A C2A O1A 179.4(2)
C7A C1A C2A O1A 2.3(4)
C6A C1A C2A C3A 0.7(4)
C7A C1A C2A C3A -176.5(2)
O1A C2A C3A C4A -179.2(2)
C1A C2A C3A C4A -0.4(4)
C2A C3A C4A C5A -0.5(4)
C3A C4A C5A C6A 1.2(4)
C3A C4A C5A Cl1A -178.1(2)
C4A C5A C6A C1A -0.9(4)
Cl1A C5A C6A C1A 178.4(2)
C2A C1A C6A C5A 0.0(4)
C7A C1A C6A C5A 177.3(3)
C8A N1A C7A C1A 177.7(3)
Ni1A N1A C7A C1A 2.8(4)
C6A C1A C7A N1A 179.9(3)
C2A C1A C7A N1A -2.9(4)
C7A N1A C8A C9A -152.7(2)
Ni1A N1A C8A C9A 22.8(3)
C7 N2A C9A C8A -80.8(3)
C8 N2A C9A C8A 164.5(2)
Ni1A N2A C9A C8A 42.5(2)
N1A C8A C9A N2A -45.0(3)
Ni1B O1B C2B C1B 1.1(4)
Ni1B O1B C2B C3B -178.32(18)
C6B C1B C2B O1B -176.3(2)
C7B C1B C2B O1B 2.0(4)
C6B C1B C2B C3B 3.1(4)
C7B C1B C2B C3B -178.6(2)
O1B C2B C3B C4B 177.4(2)
C1B C2B C3B C4B -2.0(4)
C2B C3B C4B C5B -0.3(4)
C3B C4B C5B C6B 1.5(4)
C3B C4B C5B Cl1B -177.9(2)
C4B C5B C6B C1B -0.4(4)
Cl1B C5B C6B C1B 179.1(2)
C2B C1B C6B C5B -2.0(4)
C7B C1B C6B C5B 179.6(3)
C8B N1B C7B C1B 178.7(3)
Ni1B N1B C7B C1B -7.3(4)
C2B C1B C7B N1B 1.5(5)
C6B C1B C7B N1B 179.8(3)
C7B N1B C8B C9B 148.9(2)
Ni1B N1B C8B C9B -25.7(3)
C7 N2B C9B C8B 81.2(3)
C9 N2B C9B C8B -164.4(2)
Ni1B N2B C9B C8B -43.0(2)
N1B C8B C9B N2B 47.6(3)
Ni1B O1AA C1AA O2AA -156.4(2)
Ni1A O1AA C1AA O2AA 34.0(4)
Ni1B O1AA C1AA C2AA 25.8(4)
Ni1A O1AA C1AA C2AA -143.8(2)
